data_4072717
loop_
_publ_author_name
'Krempner, C.'
'Reinke, H.'
'Weichert, K.'

_publ_section_title
;
 Synthesis and Structure of Cyclic Aluminum Disiloxides
;
_journal_issue 6
_journal_name_full Organometallics
_journal_page_first 1386
_journal_paper_doi 10.1021/om060969h
_journal_volume 26
_journal_year 2007
_chemical_formula_sum 'C25 H71 Al O3 Si10'
_chemical_formula_weight 727.70
_chemical_melting_point 454
_chemical_name_systematic
; 
 (4R*,5R*)-2,4,5-Trimethyl-4,5-bis[tris(trimethylsilyl)silyl]-
 2-alumina-1,3-dioxa-4,5-disilacylopentane-tetrahydrofuranate 
;
_space_group_IT_number 2
_symmetry_cell_setting triclinic
_symmetry_space_group_name_Hall '-P 1'
_symmetry_space_group_name_H-M 'P -1'
_atom_sites_solution_hydrogens geom
_atom_sites_solution_primary direct
_atom_sites_solution_secondary difmap
_audit_creation_method SHELXL-97
_cell_angle_alpha 106.7570(10)
_cell_angle_beta 98.1520(10)
_cell_angle_gamma 94.4880(10)
_cell_formula_units_Z 2
_cell_length_a 9.5867(3)
_cell_length_b 13.3815(4)
_cell_length_c 18.9958(5)
_cell_measurement_reflns_used 8108
_cell_measurement_temperature 173(2)
_cell_measurement_theta_max 29.59
_cell_measurement_theta_min 2.23
_cell_volume 2291.49(12)
_computing_cell_refinement 'Bruker SMART'
_computing_data_collection 'Bruker SMART'
_computing_data_reduction 'Bruker SAINT'
_computing_molecular_graphics 'Bruker SHELXTL'
_computing_publication_material 'Bruker SHELXTL'
_computing_structure_refinement 'Bruker SHELXTL'
_computing_structure_solution 'Bruker SHELXTL'
_diffrn_ambient_temperature 173(2)
_diffrn_measured_fraction_theta_full 0.982
_diffrn_measured_fraction_theta_max 0.982
_diffrn_measurement_device_type 'CCD area detector'
_diffrn_measurement_method 'phi and omega scans'
_diffrn_radiation_monochromator graphite
_diffrn_radiation_source 'fine-focus sealed tube'
_diffrn_radiation_type MoK\a
_diffrn_radiation_wavelength 0.71073
_diffrn_reflns_av_R_equivalents 0.0287
_diffrn_reflns_av_sigmaI/netI 0.0206
_diffrn_reflns_limit_h_max 12
_diffrn_reflns_limit_h_min -12
_diffrn_reflns_limit_k_max 17
_diffrn_reflns_limit_k_min -17
_diffrn_reflns_limit_l_max 23
_diffrn_reflns_limit_l_min -24
_diffrn_reflns_number 70845
_diffrn_reflns_theta_full 27.50
_diffrn_reflns_theta_max 27.50
_diffrn_reflns_theta_min 2.16
_exptl_absorpt_coefficient_mu 0.328
_exptl_absorpt_correction_T_max 0.9284
_exptl_absorpt_correction_T_min 0.8638
_exptl_absorpt_correction_type multi-scan
_exptl_crystal_colour colourless
_exptl_crystal_density_diffrn 1.055
_exptl_crystal_description prism
_exptl_crystal_F_000 796
_exptl_crystal_size_max 0.46
_exptl_crystal_size_mid 0.32
_exptl_crystal_size_min 0.23
_refine_diff_density_max 0.639
_refine_diff_density_min -0.456
_refine_diff_density_rms 0.049
_refine_ls_extinction_method none
_refine_ls_goodness_of_fit_ref 1.012
_refine_ls_hydrogen_treatment constr
_refine_ls_matrix_type full
_refine_ls_number_parameters 373
_refine_ls_number_reflns 10360
_refine_ls_number_restraints 0
_refine_ls_restrained_S_all 1.012
_refine_ls_R_factor_all 0.0460
_refine_ls_R_factor_gt 0.0356
_refine_ls_shift/su_max 0.002
_refine_ls_shift/su_mean 0.000
_refine_ls_structure_factor_coef Fsqd
_refine_ls_weighting_details 'calc w=1/[\s^2^(Fo^2^)+(0.0523P)^2^+0.9838P] where P=(Fo^2^+2Fc^2^)/3'
_refine_ls_weighting_scheme calc
_refine_ls_wR_factor_gt 0.0927
_refine_ls_wR_factor_ref 0.1008
_reflns_number_gt 8597
_reflns_number_total 10360
_reflns_threshold_expression >2sigma(I)
_cod_data_source_file om060969hsi20061022_102117.cif
_cod_data_source_block w3061
_cod_depositor_comments
;
The following automatic conversions were performed:

'_symmetry_cell_setting' value 'Triclinic' changed to 'triclinic'
according to /home/saulius/struct/CIF-dictionaries/cif_core.dic
dictionary named 'cif_core.dic' version 2.4.1 from 2010-06-29.

Automatic conversion script
Id: cif_fix_values 1715 2011-07-08 13:25:40Z adriana 
;
_cod_original_sg_symbol_H-M 'P-1   '
_cod_database_code 4072717

loop_
_symmetry_equiv_pos_as_xyz
'x, y, z'
'-x, -y, -z'

loop_
_atom_site_label
_atom_site_type_symbol
_atom_site_fract_x
_atom_site_fract_y
_atom_site_fract_z
_atom_site_U_iso_or_equiv
_atom_site_adp_type
_atom_site_occupancy
_atom_site_symmetry_multiplicity
_atom_site_calc_flag
_atom_site_refinement_flags
Al1 Al 0.20207(6) 0.13555(4) 0.08006(3) 0.04213(14) Uani 1 1 d .
Si1 Si 0.23712(5) 0.50799(5) 0.11715(3) 0.04421(13) Uani 1 1 d .
Si2 Si 0.37823(4) 0.47859(3) 0.21885(2) 0.02816(10) Uani 1 1 d .
Si3 Si 0.35101(4) 0.29964(3) 0.21504(2) 0.02791(10) Uani 1 1 d .
Si4 Si 0.13155(5) 0.21523(3) 0.23103(2) 0.02881(10) Uani 1 1 d .
Si5 Si 0.11532(5) 0.13600(3) 0.32734(2) 0.02906(10) Uani 1 1 d .
Si6 Si 0.31602(5) 0.07145(4) 0.37703(3) 0.03578(11) Uani 1 1 d .
Si7 Si 0.35242(6) 0.59671(4) 0.33271(3) 0.04186(12) Uani 1 1 d .
Si8 Si 0.61512(5) 0.51666(4) 0.20516(3) 0.04302(13) Uani 1 1 d .
Si9 Si 0.03857(5) 0.25289(4) 0.42962(3) 0.03603(11) Uani 1 1 d .
Si10 Si -0.06541(6) -0.00723(4) 0.27607(3) 0.04100(12) Uani 1 1 d .
O1 O 0.10083(13) 0.12579(10) 0.14781(6) 0.0406(3) Uani 1 1 d .
O2 O 0.34748(13) 0.22749(10) 0.12811(7) 0.0408(3) Uani 1 1 d .
O3 O 0.2817(2) 0.00914(12) 0.05394(8) 0.0639(4) Uani 1 1 d .
C1 C 0.0460(2) 0.4554(3) 0.10467(15) 0.0721(8) Uani 1 1 d .
H1A H 0.0087 0.4872 0.1503 0.108 Uiso 1 1 calc R
H1B H 0.0370 0.3788 0.0943 0.108 Uiso 1 1 calc R
H1C H -0.0080 0.4725 0.0628 0.108 Uiso 1 1 calc R
C2 C 0.3024(3) 0.4430(2) 0.02897(12) 0.0659(7) Uani 1 1 d .
H2A H 0.3123 0.3696 0.0257 0.099 Uiso 1 1 calc R
H2B H 0.3947 0.4799 0.0289 0.099 Uiso 1 1 calc R
H2C H 0.2342 0.4455 -0.0139 0.099 Uiso 1 1 calc R
C3 C 0.2434(4) 0.6525(2) 0.12906(19) 0.0875(9) Uani 1 1 d .
H3A H 0.1879 0.6630 0.0849 0.131 Uiso 1 1 calc R
H3B H 0.3422 0.6833 0.1352 0.131 Uiso 1 1 calc R
H3C H 0.2034 0.6866 0.1733 0.131 Uiso 1 1 calc R
C4 C 0.5123(2) 0.27869(15) 0.27488(12) 0.0452(4) Uani 1 1 d .
H4A H 0.5034 0.2057 0.2760 0.068 Uiso 1 1 calc R
H4B H 0.5208 0.3264 0.3257 0.068 Uiso 1 1 calc R
H4C H 0.5971 0.2930 0.2542 0.068 Uiso 1 1 calc R
C5 C -0.0160(2) 0.30033(17) 0.23683(12) 0.0492(5) Uani 1 1 d .
H5A H -0.0237 0.3303 0.1953 0.074 Uiso 1 1 calc R
H5B H 0.0045 0.3573 0.2842 0.074 Uiso 1 1 calc R
H5C H -0.1057 0.2578 0.2341 0.074 Uiso 1 1 calc R
C6 C 0.4453(2) 0.18179(19) 0.44286(12) 0.0546(5) Uani 1 1 d .
H6A H 0.5294 0.1537 0.4615 0.082 Uiso 1 1 calc R
H6B H 0.4008 0.2181 0.4849 0.082 Uiso 1 1 calc R
H6C H 0.4734 0.2315 0.4168 0.082 Uiso 1 1 calc R
C7 C 0.2616(2) -0.01953(18) 0.43033(13) 0.0555(5) Uani 1 1 d .
H7A H 0.3463 -0.0433 0.4527 0.083 Uiso 1 1 calc R
H7B H 0.1982 -0.0805 0.3963 0.083 Uiso 1 1 calc R
H7C H 0.2120 0.0178 0.4698 0.083 Uiso 1 1 calc R
C8 C 0.4124(2) -0.00560(16) 0.30424(12) 0.0502(5) Uani 1 1 d .
H8A H 0.4510 0.0406 0.2781 0.075 Uiso 1 1 calc R
H8B H 0.3464 -0.0635 0.2684 0.075 Uiso 1 1 calc R
H8C H 0.4903 -0.0342 0.3282 0.075 Uiso 1 1 calc R
C9 C 0.1613(3) 0.6119(2) 0.33871(16) 0.0745(7) Uani 1 1 d .
H9A H 0.1102 0.5442 0.3361 0.112 Uiso 1 1 calc R
H9B H 0.1186 0.6353 0.2971 0.112 Uiso 1 1 calc R
H9C H 0.1551 0.6642 0.3861 0.112 Uiso 1 1 calc R
C10 C 0.4475(3) 0.73002(16) 0.34294(14) 0.0674(7) Uani 1 1 d .
H10A H 0.4268 0.7815 0.3874 0.101 Uiso 1 1 calc R
H10B H 0.4151 0.7512 0.2987 0.101 Uiso 1 1 calc R
H10C H 0.5501 0.7267 0.3481 0.101 Uiso 1 1 calc R
C11 C 0.4322(3) 0.55036(18) 0.41162(12) 0.0563(5) Uani 1 1 d .
H11A H 0.5349 0.5516 0.4129 0.084 Uiso 1 1 calc R
H11B H 0.3894 0.4784 0.4044 0.084 Uiso 1 1 calc R
H11C H 0.4140 0.5968 0.4588 0.084 Uiso 1 1 calc R
C12 C 0.6608(2) 0.40423(19) 0.13038(13) 0.0573(6) Uani 1 1 d .
H12A H 0.7566 0.4215 0.1214 0.086 Uiso 1 1 calc R
H12B H 0.5924 0.3916 0.0843 0.086 Uiso 1 1 calc R
H12C H 0.6573 0.3409 0.1464 0.086 Uiso 1 1 calc R
C13 C 0.6443(3) 0.63947(19) 0.17687(15) 0.0676(7) Uani 1 1 d .
H13A H 0.7445 0.6530 0.1731 0.101 Uiso 1 1 calc R
H13B H 0.6185 0.6992 0.2144 0.101 Uiso 1 1 calc R
H13C H 0.5850 0.6301 0.1284 0.101 Uiso 1 1 calc R
C14 C 0.7429(2) 0.5357(2) 0.29417(14) 0.0675(7) Uani 1 1 d .
H14A H 0.7326 0.4724 0.3099 0.101 Uiso 1 1 calc R
H14B H 0.7224 0.5961 0.3332 0.101 Uiso 1 1 calc R
H14C H 0.8403 0.5487 0.2858 0.101 Uiso 1 1 calc R
C15 C -0.1536(2) 0.2706(2) 0.40799(13) 0.0580(6) Uani 1 1 d .
H15A H -0.1824 0.3156 0.4528 0.087 Uiso 1 1 calc R
H15B H -0.2118 0.2019 0.3918 0.087 Uiso 1 1 calc R
H15C H -0.1668 0.3036 0.3681 0.087 Uiso 1 1 calc R
C16 C 0.1447(3) 0.38615(17) 0.46029(13) 0.0582(5) Uani 1 1 d .
H16A H 0.1158 0.4298 0.5056 0.087 Uiso 1 1 calc R
H16B H 0.1279 0.4194 0.4206 0.087 Uiso 1 1 calc R
H16C H 0.2459 0.3791 0.4707 0.087 Uiso 1 1 calc R
C17 C 0.0599(2) 0.20132(19) 0.51191(11) 0.0532(5) Uani 1 1 d .
H17A H 0.1600 0.1937 0.5259 0.080 Uiso 1 1 calc R
H17B H 0.0023 0.1327 0.4989 0.080 Uiso 1 1 calc R
H17C H 0.0285 0.2506 0.5540 0.080 Uiso 1 1 calc R
C18 C -0.2120(2) 0.0253(2) 0.21303(12) 0.0577(6) Uani 1 1 d .
H18A H -0.2822 -0.0370 0.1896 0.087 Uiso 1 1 calc R
H18B H -0.1726 0.0477 0.1743 0.087 Uiso 1 1 calc R
H18C H -0.2577 0.0824 0.2423 0.087 Uiso 1 1 calc R
C19 C -0.1473(3) -0.0469(2) 0.34984(14) 0.0636(6) Uani 1 1 d .
H19A H -0.1909 0.0119 0.3785 0.095 Uiso 1 1 calc R
H19B H -0.0736 -0.0657 0.3834 0.095 Uiso 1 1 calc R
H19C H -0.2200 -0.1076 0.3261 0.095 Uiso 1 1 calc R
C20 C 0.0097(3) -0.12349(18) 0.21985(14) 0.0653(6) Uani 1 1 d .
H20A H 0.0785 -0.1471 0.2530 0.098 Uiso 1 1 calc R
H20B H 0.0572 -0.1034 0.1826 0.098 Uiso 1 1 calc R
H20C H -0.0673 -0.1807 0.1945 0.098 Uiso 1 1 calc R
C21 C 0.3707(4) -0.0219(3) 0.10889(17) 0.0989(11) Uani 1 1 d .
H21A H 0.3159 -0.0349 0.1465 0.119 Uiso 1 1 calc R
H21B H 0.4508 0.0339 0.1347 0.119 Uiso 1 1 calc R
C22 C 0.4241(4) -0.1194(2) 0.0688(2) 0.1082(12) Uani 1 1 d .
H22A H 0.5160 -0.1040 0.0536 0.130 Uiso 1 1 calc R
H22B H 0.4350 -0.1677 0.0995 0.130 Uiso 1 1 calc R
C23 C 0.3128(7) -0.1620(3) 0.0052(3) 0.201(3) Uani 1 1 d .
H23A H 0.2361 -0.2043 0.0178 0.242 Uiso 1 1 calc R
H23B H 0.3505 -0.2081 -0.0368 0.242 Uiso 1 1 calc R
C24 C 0.2569(4) -0.0728(2) -0.01602(15) 0.0873(9) Uani 1 1 d .
H24A H 0.3090 -0.0532 -0.0525 0.105 Uiso 1 1 calc R
H24B H 0.1544 -0.0894 -0.0373 0.105 Uiso 1 1 calc R
C25 C 0.1093(3) 0.1443(2) -0.01588(12) 0.0673(7) Uani 1 1 d .
H25A H 0.0517 0.2026 -0.0076 0.101 Uiso 1 1 calc R
H25B H 0.0482 0.0783 -0.0430 0.101 Uiso 1 1 calc R
H25C H 0.1815 0.1564 -0.0452 0.101 Uiso 1 1 calc R

loop_
_atom_site_aniso_label
_atom_site_aniso_U_11
_atom_site_aniso_U_22
_atom_site_aniso_U_33
_atom_site_aniso_U_23
_atom_site_aniso_U_13
_atom_site_aniso_U_12
Al1 0.0540(3) 0.0384(3) 0.0272(3) 0.0026(2) 0.0070(2) -0.0068(2)
Si1 0.0363(3) 0.0616(3) 0.0453(3) 0.0331(3) 0.0055(2) 0.0070(2)
Si2 0.0267(2) 0.0283(2) 0.0302(2) 0.00997(17) 0.00486(16) 0.00417(16)
Si3 0.0269(2) 0.0265(2) 0.0285(2) 0.00592(17) 0.00442(16) 0.00290(16)
Si4 0.0283(2) 0.0335(2) 0.0265(2) 0.01269(17) 0.00418(16) 0.00283(17)
Si5 0.0297(2) 0.0336(2) 0.0273(2) 0.01400(18) 0.00506(16) 0.00598(17)
Si6 0.0373(3) 0.0421(3) 0.0356(2) 0.0202(2) 0.00874(19) 0.0149(2)
Si7 0.0533(3) 0.0331(2) 0.0391(3) 0.0072(2) 0.0131(2) 0.0098(2)
Si8 0.0295(2) 0.0455(3) 0.0497(3) 0.0098(2) 0.0078(2) -0.0048(2)
Si9 0.0358(3) 0.0447(3) 0.0319(2) 0.0146(2) 0.00958(19) 0.0128(2)
Si10 0.0415(3) 0.0446(3) 0.0367(3) 0.0168(2) 0.0028(2) -0.0052(2)
O1 0.0428(7) 0.0440(7) 0.0287(6) 0.0085(5) 0.0007(5) -0.0121(5)
O2 0.0443(7) 0.0369(6) 0.0356(6) 0.0000(5) 0.0162(5) -0.0034(5)
O3 0.0966(13) 0.0447(8) 0.0408(8) -0.0017(6) 0.0096(8) 0.0120(8)
C1 0.0360(11) 0.130(2) 0.0698(15) 0.0650(17) 0.0011(10) 0.0062(13)
C2 0.0564(13) 0.104(2) 0.0420(11) 0.0314(13) 0.0092(10) -0.0004(13)
C3 0.099(2) 0.0765(18) 0.108(2) 0.0613(18) 0.0075(18) 0.0284(16)
C4 0.0365(10) 0.0416(10) 0.0598(12) 0.0228(9) -0.0012(8) 0.0082(8)
C5 0.0414(10) 0.0656(13) 0.0591(12) 0.0410(11) 0.0148(9) 0.0210(9)
C6 0.0420(11) 0.0730(14) 0.0452(11) 0.0177(10) -0.0052(9) 0.0088(10)
C7 0.0645(13) 0.0655(13) 0.0589(13) 0.0419(11) 0.0241(10) 0.0293(11)
C8 0.0570(12) 0.0480(11) 0.0585(12) 0.0250(10) 0.0252(10) 0.0214(9)
C9 0.0700(16) 0.0835(18) 0.0766(17) 0.0166(14) 0.0341(13) 0.0382(14)
C10 0.109(2) 0.0316(10) 0.0558(13) 0.0051(9) 0.0162(13) 0.0038(11)
C11 0.0723(15) 0.0537(12) 0.0396(10) 0.0128(9) 0.0064(10) -0.0009(11)
C12 0.0367(11) 0.0658(14) 0.0685(14) 0.0126(11) 0.0219(10) 0.0078(10)
C13 0.0671(15) 0.0582(13) 0.0759(16) 0.0188(12) 0.0247(13) -0.0184(11)
C14 0.0355(11) 0.0796(17) 0.0728(16) 0.0123(13) -0.0078(10) -0.0067(11)
C15 0.0412(11) 0.0825(16) 0.0580(13) 0.0241(12) 0.0182(9) 0.0255(11)
C16 0.0664(14) 0.0477(12) 0.0563(13) 0.0100(10) 0.0081(11) 0.0081(10)
C17 0.0634(13) 0.0705(14) 0.0358(10) 0.0230(10) 0.0187(9) 0.0241(11)
C18 0.0454(12) 0.0753(15) 0.0486(12) 0.0242(11) -0.0061(9) -0.0091(10)
C19 0.0608(14) 0.0755(15) 0.0604(14) 0.0368(12) 0.0091(11) -0.0157(12)
C20 0.0746(16) 0.0461(12) 0.0629(14) 0.0046(11) 0.0022(12) -0.0026(11)
C21 0.152(3) 0.084(2) 0.0624(17) 0.0197(16) 0.0102(19) 0.049(2)
C22 0.108(3) 0.0601(17) 0.144(3) 0.020(2) -0.003(2) 0.0189(17)
C23 0.283(7) 0.059(2) 0.187(5) -0.028(3) -0.089(5) 0.059(3)
C24 0.114(2) 0.0634(16) 0.0574(15) -0.0186(13) 0.0078(15) 0.0070(16)
C25 0.0954(19) 0.0648(14) 0.0331(10) 0.0138(10) -0.0014(11) -0.0136(13)

loop_
_atom_type_symbol
_atom_type_description
_atom_type_scat_dispersion_real
_atom_type_scat_dispersion_imag
_atom_type_scat_source
C C 0.0033 0.0016 'International Tables Vol C Tables 4.2.6.8 and 6.1.1.4'
H H 0.0000 0.0000 'International Tables Vol C Tables 4.2.6.8 and 6.1.1.4'
O O 0.0106 0.0060 'International Tables Vol C Tables 4.2.6.8 and 6.1.1.4'
Al Al 0.0645 0.0514 'International Tables Vol C Tables 4.2.6.8 and 6.1.1.4'
Si Si 0.0817 0.0704 'International Tables Vol C Tables 4.2.6.8 and 6.1.1.4'

loop_
_geom_angle_atom_site_label_1
_geom_angle_atom_site_label_2
_geom_angle_atom_site_label_3
_geom_angle
O2 Al1 O1 104.96(6)
O2 Al1 O3 103.10(8)
O1 Al1 O3 105.56(7)
O2 Al1 C25 118.09(9)
O1 Al1 C25 119.93(10)
O3 Al1 C25 103.20(10)
C1 Si1 C2 107.33(12)
C1 Si1 C3 106.68(14)
C2 Si1 C3 108.76(14)
C1 Si1 Si2 113.26(7)
C2 Si1 Si2 109.91(8)
C3 Si1 Si2 110.72(10)
Si7 Si2 Si1 112.10(3)
Si7 Si2 Si8 105.74(3)
Si1 Si2 Si8 105.76(3)
Si7 Si2 Si3 114.38(2)
Si1 Si2 Si3 112.29(2)
Si8 Si2 Si3 105.74(2)
O2 Si3 C4 108.71(8)
O2 Si3 Si2 107.79(5)
C4 Si3 Si2 107.12(6)
O2 Si3 Si4 96.45(5)
C4 Si3 Si4 113.96(7)
Si2 Si3 Si4 121.63(2)
O1 Si4 C5 108.39(9)
O1 Si4 Si5 111.22(5)
C5 Si4 Si5 104.05(6)
O1 Si4 Si3 95.75(5)
C5 Si4 Si3 113.64(7)
Si5 Si4 Si3 123.12(2)
Si10 Si5 Si6 107.28(2)
Si10 Si5 Si9 106.96(2)
Si6 Si5 Si9 106.59(2)
Si10 Si5 Si4 105.45(2)
Si6 Si5 Si4 119.44(2)
Si9 Si5 Si4 110.48(2)
C6 Si6 C8 107.84(10)
C6 Si6 C7 107.84(11)
C8 Si6 C7 106.46(9)
C6 Si6 Si5 110.66(7)
C8 Si6 Si5 113.62(7)
C7 Si6 Si5 110.17(7)
C11 Si7 C9 109.09(12)
C11 Si7 C10 108.74(11)
C9 Si7 C10 107.78(13)
C11 Si7 Si2 109.85(7)
C9 Si7 Si2 111.93(9)
C10 Si7 Si2 109.38(8)
C12 Si8 C14 108.73(12)
C12 Si8 C13 107.80(11)
C14 Si8 C13 107.15(12)
C12 Si8 Si2 108.71(7)
C14 Si8 Si2 111.86(8)
C13 Si8 Si2 112.46(9)
C16 Si9 C17 106.82(11)
C16 Si9 C15 107.70(11)
C17 Si9 C15 107.42(10)
C16 Si9 Si5 112.16(8)
C17 Si9 Si5 110.19(7)
C15 Si9 Si5 112.28(8)
C20 Si10 C18 108.23(11)
C20 Si10 C19 108.15(12)
C18 Si10 C19 107.35(11)
C20 Si10 Si5 109.60(8)
C18 Si10 Si5 111.04(8)
C19 Si10 Si5 112.35(8)
Si4 O1 Al1 120.48(7)
Si3 O2 Al1 120.73(7)
C21 O3 C24 110.1(2)
C21 O3 Al1 120.76(15)
C24 O3 Al1 128.89(17)
Si1 C1 H1A 109.5
Si1 C1 H1B 109.5
H1A C1 H1B 109.5
Si1 C1 H1C 109.5
H1A C1 H1C 109.5
H1B C1 H1C 109.5
Si1 C2 H2A 109.5
Si1 C2 H2B 109.5
H2A C2 H2B 109.5
Si1 C2 H2C 109.5
H2A C2 H2C 109.5
H2B C2 H2C 109.5
Si1 C3 H3A 109.5
Si1 C3 H3B 109.5
H3A C3 H3B 109.5
Si1 C3 H3C 109.5
H3A C3 H3C 109.5
H3B C3 H3C 109.5
Si3 C4 H4A 109.5
Si3 C4 H4B 109.5
H4A C4 H4B 109.5
Si3 C4 H4C 109.5
H4A C4 H4C 109.5
H4B C4 H4C 109.5
Si4 C5 H5A 109.5
Si4 C5 H5B 109.5
H5A C5 H5B 109.5
Si4 C5 H5C 109.5
H5A C5 H5C 109.5
H5B C5 H5C 109.5
Si6 C6 H6A 109.5
Si6 C6 H6B 109.5
H6A C6 H6B 109.5
Si6 C6 H6C 109.5
H6A C6 H6C 109.5
H6B C6 H6C 109.5
Si6 C7 H7A 109.5
Si6 C7 H7B 109.5
H7A C7 H7B 109.5
Si6 C7 H7C 109.5
H7A C7 H7C 109.5
H7B C7 H7C 109.5
Si6 C8 H8A 109.5
Si6 C8 H8B 109.5
H8A C8 H8B 109.5
Si6 C8 H8C 109.5
H8A C8 H8C 109.5
H8B C8 H8C 109.5
Si7 C9 H9A 109.5
Si7 C9 H9B 109.5
H9A C9 H9B 109.5
Si7 C9 H9C 109.5
H9A C9 H9C 109.5
H9B C9 H9C 109.5
Si7 C10 H10A 109.5
Si7 C10 H10B 109.5
H10A C10 H10B 109.5
Si7 C10 H10C 109.5
H10A C10 H10C 109.5
H10B C10 H10C 109.5
Si7 C11 H11A 109.5
Si7 C11 H11B 109.5
H11A C11 H11B 109.5
Si7 C11 H11C 109.5
H11A C11 H11C 109.5
H11B C11 H11C 109.5
Si8 C12 H12A 109.5
Si8 C12 H12B 109.5
H12A C12 H12B 109.5
Si8 C12 H12C 109.5
H12A C12 H12C 109.5
H12B C12 H12C 109.5
Si8 C13 H13A 109.5
Si8 C13 H13B 109.5
H13A C13 H13B 109.5
Si8 C13 H13C 109.5
H13A C13 H13C 109.5
H13B C13 H13C 109.5
Si8 C14 H14A 109.5
Si8 C14 H14B 109.5
H14A C14 H14B 109.5
Si8 C14 H14C 109.5
H14A C14 H14C 109.5
H14B C14 H14C 109.5
Si9 C15 H15A 109.5
Si9 C15 H15B 109.5
H15A C15 H15B 109.5
Si9 C15 H15C 109.5
H15A C15 H15C 109.5
H15B C15 H15C 109.5
Si9 C16 H16A 109.5
Si9 C16 H16B 109.5
H16A C16 H16B 109.5
Si9 C16 H16C 109.5
H16A C16 H16C 109.5
H16B C16 H16C 109.5
Si9 C17 H17A 109.5
Si9 C17 H17B 109.5
H17A C17 H17B 109.5
Si9 C17 H17C 109.5
H17A C17 H17C 109.5
H17B C17 H17C 109.5
Si10 C18 H18A 109.5
Si10 C18 H18B 109.5
H18A C18 H18B 109.5
Si10 C18 H18C 109.5
H18A C18 H18C 109.5
H18B C18 H18C 109.5
Si10 C19 H19A 109.5
Si10 C19 H19B 109.5
H19A C19 H19B 109.5
Si10 C19 H19C 109.5
H19A C19 H19C 109.5
H19B C19 H19C 109.5
Si10 C20 H20A 109.5
Si10 C20 H20B 109.5
H20A C20 H20B 109.5
Si10 C20 H20C 109.5
H20A C20 H20C 109.5
H20B C20 H20C 109.5
O3 C21 C22 106.6(3)
O3 C21 H21A 110.4
C22 C21 H21A 110.4
O3 C21 H21B 110.4
C22 C21 H21B 110.4
H21A C21 H21B 108.6
C23 C22 C21 101.5(3)
C23 C22 H22A 111.5
C21 C22 H22A 111.5
C23 C22 H22B 111.5
C21 C22 H22B 111.5
H22A C22 H22B 109.3
C22 C23 C24 107.8(3)
C22 C23 H23A 110.2
C24 C23 H23A 110.2
C22 C23 H23B 110.2
C24 C23 H23B 110.2
H23A C23 H23B 108.5
O3 C24 C23 102.4(3)
O3 C24 H24A 111.3
C23 C24 H24A 111.3
O3 C24 H24B 111.3
C23 C24 H24B 111.3
H24A C24 H24B 109.2
Al1 C25 H25A 109.5
Al1 C25 H25B 109.5
H25A C25 H25B 109.5
Al1 C25 H25C 109.5
H25A C25 H25C 109.5
H25B C25 H25C 109.5

loop_
_geom_bond_atom_site_label_1
_geom_bond_atom_site_label_2
_geom_bond_distance
Al1 O2 1.7358(13)
Al1 O1 1.7455(13)
Al1 O3 1.8753(16)
Al1 C25 1.951(2)
Si1 C1 1.867(2)
Si1 C2 1.870(2)
Si1 C3 1.876(3)
Si1 Si2 2.3446(6)
Si2 Si7 2.3406(7)
Si2 Si8 2.3553(6)
Si2 Si3 2.3673(6)
Si3 O2 1.6492(12)
Si3 C4 1.8750(18)
Si3 Si4 2.4087(6)
Si4 O1 1.6553(12)
Si4 C5 1.8801(19)
Si4 Si5 2.3809(6)
Si5 Si10 2.3557(7)
Si5 Si6 2.3566(6)
Si5 Si9 2.3655(6)
Si6 C6 1.868(2)
Si6 C8 1.876(2)
Si6 C7 1.882(2)
Si7 C11 1.871(2)
Si7 C9 1.875(2)
Si7 C10 1.883(2)
Si8 C12 1.876(2)
Si8 C14 1.882(2)
Si8 C13 1.883(2)
Si9 C16 1.872(2)
Si9 C17 1.875(2)
Si9 C15 1.878(2)
Si10 C20 1.875(2)
Si10 C18 1.876(2)
Si10 C19 1.881(2)
O3 C21 1.429(3)
O3 C24 1.433(3)
C1 H1A 0.9800
C1 H1B 0.9800
C1 H1C 0.9800
C2 H2A 0.9800
C2 H2B 0.9800
C2 H2C 0.9800
C3 H3A 0.9800
C3 H3B 0.9800
C3 H3C 0.9800
C4 H4A 0.9800
C4 H4B 0.9800
C4 H4C 0.9800
C5 H5A 0.9800
C5 H5B 0.9800
C5 H5C 0.9800
C6 H6A 0.9800
C6 H6B 0.9800
C6 H6C 0.9800
C7 H7A 0.9800
C7 H7B 0.9800
C7 H7C 0.9800
C8 H8A 0.9800
C8 H8B 0.9800
C8 H8C 0.9800
C9 H9A 0.9800
C9 H9B 0.9800
C9 H9C 0.9800
C10 H10A 0.9800
C10 H10B 0.9800
C10 H10C 0.9800
C11 H11A 0.9800
C11 H11B 0.9800
C11 H11C 0.9800
C12 H12A 0.9800
C12 H12B 0.9800
C12 H12C 0.9800
C13 H13A 0.9800
C13 H13B 0.9800
C13 H13C 0.9800
C14 H14A 0.9800
C14 H14B 0.9800
C14 H14C 0.9800
C15 H15A 0.9800
C15 H15B 0.9800
C15 H15C 0.9800
C16 H16A 0.9800
C16 H16B 0.9800
C16 H16C 0.9800
C17 H17A 0.9800
C17 H17B 0.9800
C17 H17C 0.9800
C18 H18A 0.9800
C18 H18B 0.9800
C18 H18C 0.9800
C19 H19A 0.9800
C19 H19B 0.9800
C19 H19C 0.9800
C20 H20A 0.9800
C20 H20B 0.9800
C20 H20C 0.9800
C21 C22 1.479(4)
C21 H21A 0.9900
C21 H21B 0.9900
C22 C23 1.437(6)
C22 H22A 0.9900
C22 H22B 0.9900
C23 C24 1.481(5)
C23 H23A 0.9900
C23 H23B 0.9900
C24 H24A 0.9900
C24 H24B 0.9900
C25 H25A 0.9800
C25 H25B 0.9800
C25 H25C 0.9800

loop_
_geom_torsion_atom_site_label_1
_geom_torsion_atom_site_label_2
_geom_torsion_atom_site_label_3
_geom_torsion_atom_site_label_4
_geom_torsion
C1 Si1 Si2 Si7 -77.73(12)
C2 Si1 Si2 Si7 162.23(9)
C3 Si1 Si2 Si7 42.04(12)
C1 Si1 Si2 Si8 167.51(11)
C2 Si1 Si2 Si8 47.47(9)
C3 Si1 Si2 Si8 -72.71(12)
C1 Si1 Si2 Si3 52.66(12)
C2 Si1 Si2 Si3 -67.38(9)
C3 Si1 Si2 Si3 172.43(12)
Si7 Si2 Si3 O2 171.34(5)
Si1 Si2 Si3 O2 42.13(6)
Si8 Si2 Si3 O2 -72.74(5)
Si7 Si2 Si3 C4 -71.83(8)
Si1 Si2 Si3 C4 158.96(7)
Si8 Si2 Si3 C4 44.09(8)
Si7 Si2 Si3 Si4 61.70(3)
Si1 Si2 Si3 Si4 -67.52(3)
Si8 Si2 Si3 Si4 177.62(2)
O2 Si3 Si4 O1 3.18(7)
C4 Si3 Si4 O1 -110.62(9)
Si2 Si3 Si4 O1 118.70(5)
O2 Si3 Si4 C5 -109.79(9)
C4 Si3 Si4 C5 136.41(11)
Si2 Si3 Si4 C5 5.72(8)
O2 Si3 Si4 Si5 123.19(5)
C4 Si3 Si4 Si5 9.39(8)
Si2 Si3 Si4 Si5 -121.29(3)
O1 Si4 Si5 Si10 -34.86(6)
C5 Si4 Si5 Si10 81.64(8)
Si3 Si4 Si5 Si10 -147.30(3)
O1 Si4 Si5 Si6 85.79(6)
C5 Si4 Si5 Si6 -157.71(8)
Si3 Si4 Si5 Si6 -26.65(4)
O1 Si4 Si5 Si9 -150.09(5)
C5 Si4 Si5 Si9 -33.59(8)
Si3 Si4 Si5 Si9 97.47(3)
Si10 Si5 Si6 C6 -163.20(8)
Si9 Si5 Si6 C6 -48.91(8)
Si4 Si5 Si6 C6 77.07(8)
Si10 Si5 Si6 C8 75.30(8)
Si9 Si5 Si6 C8 -170.41(8)
Si4 Si5 Si6 C8 -44.43(8)
Si10 Si5 Si6 C7 -44.04(9)
Si9 Si5 Si6 C7 70.25(9)
Si4 Si5 Si6 C7 -163.77(8)
Si1 Si2 Si7 C11 166.72(8)
Si8 Si2 Si7 C11 -78.51(8)
Si3 Si2 Si7 C11 37.41(9)
Si1 Si2 Si7 C9 45.38(11)
Si8 Si2 Si7 C9 160.14(10)
Si3 Si2 Si7 C9 -83.93(11)
Si1 Si2 Si7 C10 -74.00(10)
Si8 Si2 Si7 C10 40.77(10)
Si3 Si2 Si7 C10 156.69(10)
Si7 Si2 Si8 C12 164.52(9)
Si1 Si2 Si8 C12 -76.43(9)
Si3 Si2 Si8 C12 42.85(9)
Si7 Si2 Si8 C14 44.44(10)
Si1 Si2 Si8 C14 163.49(10)
Si3 Si2 Si8 C14 -77.23(10)
Si7 Si2 Si8 C13 -76.20(9)
Si1 Si2 Si8 C13 42.86(10)
Si3 Si2 Si8 C13 162.13(9)
Si10 Si5 Si9 C16 -164.40(8)
Si6 Si5 Si9 C16 81.09(9)
Si4 Si5 Si9 C16 -50.12(9)
Si10 Si5 Si9 C17 76.73(9)
Si6 Si5 Si9 C17 -37.78(9)
Si4 Si5 Si9 C17 -168.99(8)
Si10 Si5 Si9 C15 -42.96(9)
Si6 Si5 Si9 C15 -157.47(9)
Si4 Si5 Si9 C15 71.32(9)
Si6 Si5 Si10 C20 -45.28(9)
Si9 Si5 Si10 C20 -159.32(9)
Si4 Si5 Si10 C20 83.04(9)
Si6 Si5 Si10 C18 -164.80(9)
Si9 Si5 Si10 C18 81.16(9)
Si4 Si5 Si10 C18 -36.48(9)
Si6 Si5 Si10 C19 74.97(10)
Si9 Si5 Si10 C19 -39.07(10)
Si4 Si5 Si10 C19 -156.71(10)
C5 Si4 O1 Al1 106.63(10)
Si5 Si4 O1 Al1 -139.57(7)
Si3 Si4 O1 Al1 -10.65(9)
O2 Al1 O1 Si4 14.42(11)
O3 Al1 O1 Si4 122.96(10)
C25 Al1 O1 Si4 -121.33(11)
C4 Si3 O2 Al1 122.97(10)
Si2 Si3 O2 Al1 -121.24(8)
Si4 Si3 O2 Al1 4.95(9)
O1 Al1 O2 Si3 -11.22(11)
O3 Al1 O2 Si3 -121.54(10)
C25 Al1 O2 Si3 125.51(12)
O2 Al1 O3 C21 51.1(3)
O1 Al1 O3 C21 -58.8(3)
C25 Al1 O3 C21 174.6(2)
O2 Al1 O3 C24 -135.4(2)
O1 Al1 O3 C24 114.7(2)
C25 Al1 O3 C24 -12.0(3)
C24 O3 C21 C22 9.9(4)
Al1 O3 C21 C22 -175.5(2)
O3 C21 C22 C23 -27.0(5)
C21 C22 C23 C24 34.6(6)
C21 O3 C24 C23 11.0(5)
Al1 O3 C24 C23 -163.0(3)
C22 C23 C24 O3 -29.0(6)
